data_7122757
loop_
_publ_author_name
'Dutta, Pradip'
'Sharma, Rupali'
'Kumari, Smita'
'Dubey, Ravindra Dhar'
'Sarkar, Sujit'
'Jhonpeter, Justin'
'vijaykumar, gonela'
'Pandey, Manoj'
'Sravanti, L.'
'Samarla, M.'
'Das, Hari Sankar'
'S, Yashpal'
'B, Heeralal'
'Goyal, Ravinder'
'Gupta, Nimish'
'Mandal, Swadhin K.'
'Sengupta, Aniruddha'
'Sarkar, Arindam'

_publ_section_title
;
 A Safe and Efficacious Pt(II) Anticancer Prodrug: Design, Synthesis,
 In-vitro Efficacy, Role of Carrier Ligand and In-vivo Tumour Growth
 Inhibition
;
_journal_name_full 'Chemical Communications'
_journal_paper_doi 10.1039/C8CC06586A
_journal_year 2018
_chemical_absolute_configuration ad
_chemical_formula_moiety '2(C20 H24 N3 O Pt), 2(N O3)'
_chemical_formula_sum 'C40 H48 N8 O8 Pt2'
_chemical_formula_weight 1159.04
_chemical_name_systematic
;
 ? 
;
_space_group_crystal_system monoclinic
_space_group_IT_number 4
_space_group_name_Hall 'P 2yb'
_space_group_name_H-M_alt 'P 1 21 1'
_symmetry_space_group_name_Hall 'P 2yb'
_symmetry_space_group_name_H-M 'P 1 21 1'
_atom_sites_solution_hydrogens geom
_atom_sites_solution_primary iterative
_atom_sites_solution_secondary difmap
_audit_creation_date 2017-05-04
_audit_creation_method
;
Olex2 1.2
(compiled 2017.03.28 svn.r3405 for OlexSys, GUI svn.r5335)
;
_audit_update_record
;
2018-06-16 deposited with the CCDC.
2018-12-19 downloaded from the CCDC.
;
_cell_angle_alpha 90.00
_cell_angle_beta 107.246(7)
_cell_angle_gamma 90.00
_cell_formula_units_Z 2
_cell_length_a 8.5924(5)
_cell_length_b 17.7287(9)
_cell_length_c 13.3203(7)
_cell_measurement_reflns_used 4861
_cell_measurement_temperature 99.98(10)
_cell_measurement_theta_max 66.3340
_cell_measurement_theta_min 3.4680
_cell_volume 1937.9(2)
_computing_cell_refinement
;
CrysAlisPro, Agilent Technologies,
Version 1.171.37.33c (release 11-04-2014 CrysAlis171 .NET)
(compiled Apr 11 2014,15:12:41)
;
_computing_data_collection
;
CrysAlisPro, Agilent Technologies,
Version 1.171.37.33c (release 11-04-2014 CrysAlis171 .NET)
(compiled Apr 11 2014,15:12:41)
;
_computing_data_reduction
;
CrysAlisPro, Agilent Technologies,
Version 1.171.37.33c (release 11-04-2014 CrysAlis171 .NET)
(compiled Apr 11 2014,15:12:41)
;
_computing_molecular_graphics 'Olex2 (Dolomanov et al., 2009)'
_computing_publication_material 'Olex2 (Dolomanov et al., 2009)'
_computing_structure_refinement 'ShelXL (Sheldrick, 2015)'
_computing_structure_solution
;
Superflip (Palatinus & Chapuis, 2007;Palatinus & van der Lee, 2008;
Palatinus et al., 2012)
;
_diffrn_ambient_environment N~2~
_diffrn_ambient_temperature 99.98(10)
_diffrn_detector 'CCD plate'
_diffrn_detector_area_resol_mean 7.9580
_diffrn_detector_type Eos
_diffrn_measured_fraction_theta_full 0.996
_diffrn_measured_fraction_theta_max 0.996
_diffrn_measurement_details
;
#__ type_ start__ end____ width___ exp.time_
  1 omega   11.00   36.00   1.0000    4.5000
omega____ theta____ kappa____ phi______ frames
    -       26.4359   57.0000  -30.0000 25

#__ type_ start__ end____ width___ exp.time_
  2 omega   44.00  102.00   1.0000    4.5000
omega____ theta____ kappa____ phi______ frames
    -       26.4359   57.0000  -30.0000 58

#__ type_ start__ end____ width___ exp.time_
  3 omega  100.00  125.00   1.0000   12.5000
omega____ theta____ kappa____ phi______ frames
    -       67.2180  111.0000  -60.0000 25

#__ type_ start__ end____ width___ exp.time_
  4 omega  101.00  151.00   1.0000   12.5000
omega____ theta____ kappa____ phi______ frames
    -       67.2180  111.0000    0.0000 50

#__ type_ start__ end____ width___ exp.time_
  5 omega  137.00  177.00   1.0000    5.0000
omega____ theta____ kappa____ phi______ frames
    -      108.0000  104.0000  -30.0000 40

#__ type_ start__ end____ width___ exp.time_
  6 omega  124.00  150.00   1.0000   12.5000
omega____ theta____ kappa____ phi______ frames
    -       67.2180  111.0000 -150.0000 26

#__ type_ start__ end____ width___ exp.time_
  7 omega  121.00  151.00   1.0000   12.5000
omega____ theta____ kappa____ phi______ frames
    -       67.2180  111.0000 -120.0000 30

#__ type_ start__ end____ width___ exp.time_
  8 omega  117.00  144.00   1.0000    5.0000
omega____ theta____ kappa____ phi______ frames
    -      108.0000   65.0000  -60.0000 27

#__ type_ start__ end____ width___ exp.time_
  9 omega  100.00  127.00   1.0000    5.0000
omega____ theta____ kappa____ phi______ frames
    -      108.0000   54.0000 -150.0000 27

#__ type_ start__ end____ width___ exp.time_
 10 omega   80.00  116.00   1.0000    5.0000
omega____ theta____ kappa____ phi______ frames
    -      108.0000   65.0000 -180.0000 36

#__ type_ start__ end____ width___ exp.time_
 11 omega   73.00  112.00   1.0000    5.0000
omega____ theta____ kappa____ phi______ frames
    -      108.0000   65.0000  -90.0000 39

#__ type_ start__ end____ width___ exp.time_
 12 omega  110.00  137.00   1.0000    5.0000
omega____ theta____ kappa____ phi______ frames
    -      108.0000  104.0000   30.0000 27

#__ type_ start__ end____ width___ exp.time_
 13 omega  115.00  147.00   1.0000   12.5000
omega____ theta____ kappa____ phi______ frames
    -       67.2180  111.0000  120.0000 32

#__ type_ start__ end____ width___ exp.time_
 14 omega  149.00  176.00   1.0000    5.0000
omega____ theta____ kappa____ phi______ frames
    -      108.0000  104.0000  150.0000 27

#__ type_ start__ end____ width___ exp.time_
 15 omega  103.00  178.00   1.0000    5.0000
omega____ theta____ kappa____ phi______ frames
    -      108.0000   32.0000   60.0000 75

#__ type_ start__ end____ width___ exp.time_
 16 omega  101.00  129.00   1.0000   12.5000
omega____ theta____ kappa____ phi______ frames
    -       67.2180  111.0000  150.0000 28

#__ type_ start__ end____ width___ exp.time_
 17 omega   87.00  160.00   1.0000    5.0000
omega____ theta____ kappa____ phi______ frames
    -      108.0000  138.0000   90.0000 73

#__ type_ start__ end____ width___ exp.time_
 18 omega   94.00  143.00   1.0000    5.0000
omega____ theta____ kappa____ phi______ frames
    -      108.0000  138.0000   60.0000 49

#__ type_ start__ end____ width___ exp.time_
 19 omega  101.00  128.00   1.0000    5.0000
omega____ theta____ kappa____ phi______ frames
    -      108.0000   44.0000  109.0000 27

#__ type_ start__ end____ width___ exp.time_
 20 omega   73.00  143.00   1.0000    5.0000
omega____ theta____ kappa____ phi______ frames
    -      108.0000  -43.0000  -30.0000 70

#__ type_ start__ end____ width___ exp.time_
 21 omega   87.00  143.00   1.0000    5.0000
omega____ theta____ kappa____ phi______ frames
    -      108.0000  -89.0000    0.0000 56

#__ type_ start__ end____ width___ exp.time_
 22 omega   75.00  100.00   1.0000    5.0000
omega____ theta____ kappa____ phi______ frames
    -      108.0000  -89.0000   60.0000 25

#__ type_ start__ end____ width___ exp.time_
 23 omega   62.00   91.00   1.0000    5.0000
omega____ theta____ kappa____ phi______ frames
    -      108.0000 -104.0000    0.0000 29

#__ type_ start__ end____ width___ exp.time_
 24 omega   52.00   79.00   1.0000    5.0000
omega____ theta____ kappa____ phi______ frames
    -      108.0000  -89.0000    0.0000 27

#__ type_ start__ end____ width___ exp.time_
 25 omega   24.00  112.00   1.0000    5.0000
omega____ theta____ kappa____ phi______ frames
    -      108.0000 -104.0000   30.0000 88

#__ type_ start__ end____ width___ exp.time_
 26 omega   87.00  113.00   1.0000    5.0000
omega____ theta____ kappa____ phi______ frames
    -      108.0000  -77.0000  150.0000 26

#__ type_ start__ end____ width___ exp.time_
 27 omega   44.00  175.00   1.0000    5.0000
omega____ theta____ kappa____ phi______ frames
    -      108.0000   32.0000   90.0000 131

#__ type_ start__ end____ width___ exp.time_
 28 omega   78.00  106.00   1.0000    4.5000
omega____ theta____ kappa____ phi______ frames
    -       26.4359  178.0000 -120.0000 28

#__ type_ start__ end____ width___ exp.time_
 29 omega   60.00  120.00   1.0000    4.5000
omega____ theta____ kappa____ phi______ frames
    -       26.4359  178.0000  -90.0000 60

#__ type_ start__ end____ width___ exp.time_
 30 omega   -2.00  150.00   1.0000   12.5000
omega____ theta____ kappa____ phi______ frames
    -       67.2180   30.0000  150.0000 152

#__ type_ start__ end____ width___ exp.time_
 31 omega   26.00   61.00   1.0000    5.0000
omega____ theta____ kappa____ phi______ frames
    -      108.0000  -77.0000  150.0000 35

#__ type_ start__ end____ width___ exp.time_
 32 omega   27.00  106.00   1.0000    5.0000
omega____ theta____ kappa____ phi______ frames
    -      108.0000 -104.0000  -30.0000 79

#__ type_ start__ end____ width___ exp.time_
 33 omega  112.00  137.00   1.0000    5.0000
omega____ theta____ kappa____ phi______ frames
    -      108.0000  -65.0000 -150.0000 25

#__ type_ start__ end____ width___ exp.time_
 34 omega   67.00  109.00   1.0000    5.0000
omega____ theta____ kappa____ phi______ frames
    -      108.0000 -104.0000 -180.0000 42

#__ type_ start__ end____ width___ exp.time_
 35 omega   45.00   80.00   1.0000    5.0000
omega____ theta____ kappa____ phi______ frames
    -      108.0000  -32.0000 -180.0000 35

#__ type_ start__ end____ width___ exp.time_
 36 omega   31.00   88.00   1.0000    5.0000
omega____ theta____ kappa____ phi______ frames
    -      108.0000  -65.0000 -150.0000 57

#__ type_ start__ end____ width___ exp.time_
 37 omega   45.00   70.00   1.0000    5.0000
omega____ theta____ kappa____ phi______ frames
    -      108.0000 -104.0000 -150.0000 25

#__ type_ start__ end____ width___ exp.time_
 38 omega   19.00  116.00   1.0000   12.5000
omega____ theta____ kappa____ phi______ frames
    -       67.2180 -111.0000  -60.0000 97

#__ type_ start__ end____ width___ exp.time_
 39 omega    3.00   77.00   1.0000    4.5000
omega____ theta____ kappa____ phi______ frames
    -       26.4359  -99.0000  -60.0000 74

#__ type_ start__ end____ width___ exp.time_
 40 omega  -45.00   37.00   1.0000    4.5000
omega____ theta____ kappa____ phi______ frames
    -       26.4359  -57.0000   60.0000 82
;
_diffrn_measurement_device 'four-circle diffractometer'
_diffrn_measurement_device_type 'SuperNova, Dual, Cu at zero, Eos'
_diffrn_measurement_method '\w scans'
_diffrn_orient_matrix_UB_11 0.0326159000
_diffrn_orient_matrix_UB_12 -0.0393911000
_diffrn_orient_matrix_UB_13 -0.0949864000
_diffrn_orient_matrix_UB_21 -0.1786734000
_diffrn_orient_matrix_UB_22 -0.0262692000
_diffrn_orient_matrix_UB_23 -0.0379314000
_diffrn_orient_matrix_UB_31 -0.0469256000
_diffrn_orient_matrix_UB_32 0.0729524000
_diffrn_orient_matrix_UB_33 -0.0647808000
_diffrn_radiation_monochromator mirror
_diffrn_radiation_probe x-ray
_diffrn_radiation_type CuK\a
_diffrn_radiation_wavelength 1.54184
_diffrn_reflns_av_R_equivalents 0.0869
_diffrn_reflns_av_unetI/netI 0.0698
_diffrn_reflns_limit_h_max 10
_diffrn_reflns_limit_h_min -10
_diffrn_reflns_limit_k_max 21
_diffrn_reflns_limit_k_min -19
_diffrn_reflns_limit_l_max 15
_diffrn_reflns_limit_l_min -15
_diffrn_reflns_number 10161
_diffrn_reflns_theta_full 66.26
_diffrn_reflns_theta_max 66.26
_diffrn_reflns_theta_min 3.47
_diffrn_source 'sealed X-ray tube'
_diffrn_source_type 'SuperNova (Cu) X-ray Source'
_exptl_absorpt_coefficient_mu 13.855
_exptl_absorpt_correction_T_max 1.00000
_exptl_absorpt_correction_T_min 0.28171
_exptl_absorpt_correction_type multi-scan
_exptl_absorpt_process_details
;
CrysAlisPro, Agilent Technologies,
Version 1.171.37.33c (release 11-04-2014 CrysAlis171 .NET)
(compiled Apr 11 2014,15:12:41)
Empirical absorption correction using spherical harmonics,
 implemented in SCALE3 ABSPACK scaling algorithm.
;
_exptl_crystal_colour 'clear dark red'
_exptl_crystal_colour_lustre clear
_exptl_crystal_colour_modifier dark
_exptl_crystal_colour_primary red
_exptl_crystal_density_diffrn 1.986
_exptl_crystal_density_method 'not measured'
_exptl_crystal_description block
_exptl_crystal_F_000 1128
_exptl_crystal_size_max 0.56
_exptl_crystal_size_mid 0.41
_exptl_crystal_size_min 0.25
_refine_diff_density_max 4.418
_refine_diff_density_min -4.424
_refine_diff_density_rms 0.383
_refine_ls_abs_structure_details 'Flack H D (1983), Acta Cryst. A39, 876-881'
_refine_ls_abs_structure_Flack 0.03(3)
_refine_ls_extinction_method none
_refine_ls_goodness_of_fit_ref 1.044
_refine_ls_hydrogen_treatment constr
_refine_ls_matrix_type full
_refine_ls_number_parameters 441
_refine_ls_number_reflns 4917
_refine_ls_number_restraints 2
_refine_ls_restrained_S_all 1.043
_refine_ls_R_factor_all 0.0870
_refine_ls_R_factor_gt 0.0810
_refine_ls_shift/su_max 0.005
_refine_ls_shift/su_mean 0.000
_refine_ls_structure_factor_coef Fsqd
_refine_ls_weighting_details 'calc w=1/[\s^2^(Fo^2^)+(0.1709P)^2^+0.0000P] where P=(Fo^2^+2Fc^2^)/3'
_refine_ls_weighting_scheme calc
_refine_ls_wR_factor_gt 0.2074
_refine_ls_wR_factor_ref 0.2135
_reflns_number_gt 4471
_reflns_number_total 4917
_reflns_threshold_expression >2sigma(I)
_cod_data_source_file c8cc06586a2.cif
_cod_data_source_block plynopt
_cod_original_cell_volume 1937.87(19)
_cod_database_code 7122757
_chemical_oxdiff_formula 'C H N O Pt'
_reflns_odcompleteness_completeness 97.69
_reflns_odcompleteness_iscentric 1
_reflns_odcompleteness_theta 66.97
_olex2_refinement_description
;
1. Fixed Uiso
 At 1.2 times of:
  All C(H) groups, All C(H,H) groups, All N(H,H) groups
 At 1.5 times of:
  All C(H,H,H) groups
2. Restrained distances
 H30-H34B
 2.122 with sigma of 0.02
3. Uiso/Uaniso restraints and constraints
Uanis(C26) = Uanis(C27) = Uanis(C25) = Uanis(C24) = Uanis(C33) = Uanis(C28) =
Uanis(C29) = Uanis(C30) = Uanis(C31) = Uanis(C32) = Uanis(C21) = Uanis(C22) =
Uanis(C23)
Uanis(C34) = Uanis(C14)
Uanis(N5) = Uanis(N1)
4.a Ternary CH refined with riding coordinates:
 C40(H40), C35(H35), C20(H20), C15(H15)
4.b Secondary CH2 refined with riding coordinates:
 N2(H2A,H2B), N6(H6A,H6B), N3(H3A,H3B), N7(H7A,H7B), C19(H19A,H19B), C39(H39A,
 H39B), C16(H16A,H16B), C36(H36A,H36B), C37(H37A,H37B), C18(H18A,H18B),
 C38(H38A,H38B), C17(H17A,H17B)
4.c Aromatic/amide H refined with riding coordinates:
 C10(H10), C2(H2), C22(H22), C5(H5), C25(H25), C7(H7), C9(H9), C3(H3),
 C29(H29), C6(H6), C26(H26), C30(H30), C23(H23), C27(H27)
4.d Idealised Me refined as rotating group:
 C34(H34A,H34B,H34C), C14(H14A,H14B,H14C)
;
_olex2_date_sample_data_collection 2015-11-04
_olex2_submission_special_instructions 'No special instructions were received'

loop_
_space_group_symop_id
_space_group_symop_operation_xyz
1 'x, y, z'
2 '-x, y+1/2, -z'

loop_
_atom_site_label
_atom_site_type_symbol
_atom_site_fract_x
_atom_site_fract_y
_atom_site_fract_z
_atom_site_U_iso_or_equiv
_atom_site_adp_type
_atom_site_occupancy
_atom_site_calc_flag
_atom_site_refinement_flags_posn
Pt2 Pt 0.50552(8) 0.57997(3) 0.67594(5) 0.0255(3) Uani 1 d .
Pt1 Pt 0.00453(9) 0.48531(3) 0.33134(5) 0.0269(3) Uani 1 d .
O1 O -0.1351(16) 0.5741(10) 0.2829(9) 0.032(3) Uani 1 d .
N2 N -0.062(2) 0.4909(12) 0.4659(12) 0.032(4) Uani 1 d .
H2A H -0.0381 0.5368 0.4952 0.038 Uiso 1 calc R
H2B H -0.1707 0.4841 0.4505 0.038 Uiso 1 calc R
N6 N 0.573(2) 0.5717(16) 0.5410(12) 0.045(6) Uani 1 d .
H6A H 0.6639 0.5986 0.5474 0.055 Uiso 1 calc R
H6B H 0.5927 0.5232 0.5290 0.055 Uiso 1 calc R
N5 N 0.443(2) 0.5933(14) 0.8091(11) 0.036(2) Uani 1 d .
N1 N 0.054(2) 0.4775(14) 0.1959(12) 0.036(2) Uani 1 d .
O8 O 1.0262(17) 0.7524(9) 0.6102(11) 0.037(3) Uani 1 d .
O6 O 1.014(2) 0.6327(10) 0.5848(11) 0.047(4) Uani 1 d .
O2 O 0.496(3) 0.4364(10) 0.4110(13) 0.063(5) Uani 1 d .
N4 N 0.556(2) 0.3728(10) 0.4050(12) 0.034(4) Uani 1 d .
C32 C 0.610(2) 0.4813(14) 0.9007(13) 0.0339(13) Uani 1 d .
N8 N 0.944(2) 0.6959(10) 0.5863(12) 0.033(4) Uani 1 d .
O4 O 0.467(2) 0.3199(10) 0.3626(13) 0.051(4) Uani 1 d .
C31 C 0.508(3) 0.5457(13) 0.8939(15) 0.0339(13) Uani 1 d .
C12 C -0.089(2) 0.5906(12) 0.1104(13) 0.026(4) Uani 1 d .
N3 N 0.155(2) 0.4001(13) 0.4100(13) 0.038(4) Uani 1 d .
H3A H 0.1053 0.3550 0.3946 0.046 Uiso 1 calc R
H3B H 0.2481 0.3992 0.3924 0.046 Uiso 1 calc R
O7 O 0.797(2) 0.6961(10) 0.5617(14) 0.053(4) Uani 1 d .
C10 C 0.062(3) 0.5058(12) 0.0235(13) 0.033(5) Uani 1 d .
H10 H 0.1246 0.4631 0.0229 0.040 Uiso 1 calc R
N7 N 0.358(2) 0.6632(10) 0.5911(12) 0.030(4) Uani 1 d .
H7A H 0.2531 0.6506 0.5819 0.036 Uiso 1 calc R
H7B H 0.3777 0.7065 0.6280 0.036 Uiso 1 calc R
C21 C 0.675(3) 0.4580(12) 0.8171(14) 0.0339(13) Uani 1 d .
C2 C -0.243(3) 0.6782(12) 0.1864(16) 0.038(4) Uani 1 d .
H2 H -0.2800 0.6931 0.2424 0.046 Uiso 1 calc R
C4 C -0.230(2) 0.7010(11) 0.0115(14) 0.032(4) Uani 1 d .
C1 C -0.151(2) 0.6114(12) 0.1961(15) 0.034(4) Uani 1 d .
C33 C 0.652(3) 0.4325(13) 0.9918(14) 0.0339(13) Uani 1 d .
C24 C 0.747(2) 0.3679(12) 1.0043(14) 0.0339(13) Uani 1 d .
C22 C 0.769(3) 0.3909(13) 0.8284(14) 0.0339(13) Uani 1 d .
H22 H 0.8104 0.3767 0.7741 0.041 Uiso 1 calc R
C8 C -0.081(3) 0.6146(12) -0.0683(14) 0.036(5) Uani 1 d .
C13 C -0.127(2) 0.6325(12) 0.0172(16) 0.035(4) Uani 1 d .
C5 C -0.267(3) 0.7418(15) -0.0865(17) 0.047(6) Uani 1 d .
H5 H -0.3245 0.7868 -0.0904 0.057 Uiso 1 calc R
C28 C 0.594(3) 0.4542(12) 1.0808(14) 0.0339(13) Uani 1 d .
C19 C 0.044(3) 0.4503(15) 0.6592(15) 0.047(6) Uani 1 d .
H19A H 0.1008 0.4982 0.6761 0.056 Uiso 1 calc R
H19B H -0.0631 0.4560 0.6680 0.056 Uiso 1 calc R
C39 C 0.234(3) 0.7072(16) 0.4064(17) 0.045(6) Uani 1 d .
H39A H 0.1418 0.6735 0.3979 0.054 Uiso 1 calc R
H39B H 0.2047 0.7557 0.4295 0.054 Uiso 1 calc R
C16 C 0.283(2) 0.3570(12) 0.5950(15) 0.033(5) Uani 1 d .
H16A H 0.3898 0.3525 0.5844 0.040 Uiso 1 calc R
H16B H 0.2272 0.3092 0.5763 0.040 Uiso 1 calc R
C36 C 0.481(3) 0.6128(13) 0.3509(18) 0.036(5) Uani 1 d .
H36A H 0.5103 0.5647 0.3267 0.043 Uiso 1 calc R
H36B H 0.5737 0.6465 0.3637 0.043 Uiso 1 calc R
C25 C 0.788(2) 0.3254(13) 1.0912(15) 0.0339(13) Uani 1 d .
H25 H 0.8528 0.2829 1.0940 0.041 Uiso 1 calc R
C7 C -0.128(3) 0.6579(16) -0.1610(14) 0.046(5) Uani 1 d .
H7 H -0.0911 0.6441 -0.2175 0.055 Uiso 1 calc R
C9 C 0.018(2) 0.5525(15) -0.0663(15) 0.039(5) Uani 1 d .
H9 H 0.0541 0.5416 -0.1238 0.047 Uiso 1 calc R
C3 C -0.280(3) 0.7216(13) 0.0988(16) 0.041(5) Uani 1 d .
H3 H -0.3394 0.7658 0.0965 0.049 Uiso 1 calc R
C29 C 0.504(3) 0.5225(13) 1.0742(14) 0.0339(13) Uani 1 d .
H29 H 0.4700 0.5367 1.1314 0.041 Uiso 1 calc R
O5 O 0.6521(15) 0.4952(10) 0.7301(9) 0.030(3) Uani 1 d .
C6 C -0.229(3) 0.7216(15) -0.1700(19) 0.052(6) Uani 1 d .
H6 H -0.2659 0.7481 -0.2328 0.062 Uiso 1 calc R
C26 C 0.737(3) 0.3438(13) 1.1764(15) 0.0339(13) Uani 1 d .
H26 H 0.7644 0.3129 1.2355 0.041 Uiso 1 calc R
C34 C 0.338(3) 0.6501(14) 0.8172(15) 0.044(4) Uani 1 d .
H34A H 0.3958 0.6875 0.8660 0.066 Uiso 1 calc GR
H34B H 0.2522 0.6293 0.8416 0.066 Uiso 1 calc DGR
H34C H 0.2910 0.6728 0.7495 0.066 Uiso 1 calc GR
C14 C 0.151(3) 0.4064(13) 0.1854(14) 0.044(4) Uani 1 d .
H14A H 0.2559 0.4209 0.1794 0.066 Uiso 1 calc GR
H14B H 0.0928 0.3788 0.1237 0.066 Uiso 1 calc GR
H14C H 0.1661 0.3751 0.2463 0.066 Uiso 1 calc GR
C37 C 0.330(3) 0.6474(15) 0.2665(15) 0.048(6) Uani 1 d .
H37A H 0.3601 0.6599 0.2040 0.058 Uiso 1 calc R
H37B H 0.2436 0.6099 0.2471 0.058 Uiso 1 calc R
C40 C 0.382(2) 0.6755(11) 0.4902(12) 0.030(4) Uani 1 d .
H40 H 0.4715 0.7116 0.4996 0.035 Uiso 1 calc R
C18 C 0.136(3) 0.3912(15) 0.7328(15) 0.045(5) Uani 1 d .
H18A H 0.0722 0.3453 0.7233 0.054 Uiso 1 calc R
H18B H 0.1552 0.4081 0.8047 0.054 Uiso 1 calc R
C35 C 0.433(2) 0.6022(11) 0.4494(12) 0.031(4) Uani 1 d .
H35 H 0.3416 0.5666 0.4350 0.037 Uiso 1 calc R
C38 C 0.266(3) 0.7165(13) 0.3048(15) 0.045(5) Uani 1 d .
H38A H 0.3438 0.7570 0.3108 0.054 Uiso 1 calc R
H38B H 0.1654 0.7315 0.2527 0.054 Uiso 1 calc R
C20 C 0.027(3) 0.4298(12) 0.5445(14) 0.035(4) Uani 1 d .
H20 H -0.0350 0.3828 0.5278 0.043 Uiso 1 calc R
C17 C 0.304(2) 0.3744(14) 0.7129(13) 0.043(5) Uani 1 d .
H17A H 0.3754 0.4176 0.7346 0.052 Uiso 1 calc R
H17B H 0.3552 0.3316 0.7554 0.052 Uiso 1 calc R
C15 C 0.188(3) 0.4178(15) 0.5253(14) 0.043(5) Uani 1 d .
H15 H 0.2508 0.4649 0.5408 0.051 Uiso 1 calc R
C30 C 0.468(3) 0.5662(13) 0.9915(15) 0.0339(13) Uani 1 d .
H30 H 0.4159 0.6117 0.9938 0.041 Uiso 1 calc DR
C11 C 0.015(2) 0.5218(11) 0.1145(12) 0.025(4) Uani 1 d .
C23 C 0.801(3) 0.3472(13) 0.9149(14) 0.0339(13) Uani 1 d .
H23 H 0.8595 0.3028 0.9172 0.041 Uiso 1 calc R
C27 C 0.643(2) 0.4096(11) 1.1745(14) 0.0339(13) Uani 1 d .
H27 H 0.6124 0.4237 1.2334 0.041 Uiso 1 calc R
O3 O 0.704(2) 0.3611(18) 0.429(2) 0.102(11) Uani 1 d .

loop_
_atom_site_aniso_label
_atom_site_aniso_U_11
_atom_site_aniso_U_22
_atom_site_aniso_U_33
_atom_site_aniso_U_23
_atom_site_aniso_U_13
_atom_site_aniso_U_12
Pt2 0.0390(5) 0.0215(5) 0.0157(4) 0.0012(3) 0.0076(3) 0.0021(4)
Pt1 0.0403(5) 0.0214(6) 0.0178(4) -0.0004(3) 0.0069(4) 0.0002(4)
O1 0.048(7) 0.018(8) 0.025(6) -0.007(5) 0.005(5) 0.009(6)
N2 0.054(9) 0.014(8) 0.029(7) 0.004(7) 0.017(7) -0.006(8)
N6 0.052(10) 0.065(17) 0.024(8) 0.010(9) 0.017(8) 0.017(11)
N5 0.048(6) 0.050(6) 0.013(4) 0.000(4) 0.012(4) 0.003(5)
N1 0.048(6) 0.050(6) 0.013(4) 0.000(4) 0.012(4) 0.003(5)
O8 0.036(7) 0.032(9) 0.035(7) -0.006(6) -0.001(6) -0.003(6)
O6 0.061(10) 0.040(11) 0.033(8) -0.002(6) 0.005(7) -0.003(8)
O2 0.121(16) 0.020(10) 0.051(9) -0.002(7) 0.032(10) 0.013(10)
N4 0.046(10) 0.035(11) 0.022(8) 0.003(7) 0.011(7) -0.001(8)
C32 0.046(3) 0.027(3) 0.024(2) 0.002(2) 0.003(2) -0.004(2)
N8 0.041(9) 0.030(10) 0.021(7) 0.002(6) 0.000(7) 0.008(8)
O4 0.066(10) 0.032(10) 0.041(9) 0.001(7) -0.007(8) -0.005(8)
C31 0.046(3) 0.027(3) 0.024(2) 0.002(2) 0.003(2) -0.004(2)
C12 0.033(8) 0.021(9) 0.025(8) -0.006(7) 0.011(7) -0.005(7)
N3 0.037(9) 0.041(12) 0.034(8) 0.010(8) 0.008(8) 0.013(8)
O7 0.052(10) 0.040(10) 0.059(10) 0.002(7) 0.004(8) 0.003(7)
C10 0.051(12) 0.029(11) 0.015(8) -0.007(7) 0.002(8) 0.012(9)
N7 0.041(9) 0.018(9) 0.033(8) 0.006(6) 0.013(7) 0.020(7)
C21 0.046(3) 0.027(3) 0.024(2) 0.002(2) 0.003(2) -0.004(2)
C2 0.063(13) 0.021(10) 0.034(9) -0.008(8) 0.020(9) 0.004(9)
C4 0.045(10) 0.011(8) 0.027(9) 0.003(7) -0.007(8) -0.009(7)
C1 0.036(10) 0.023(10) 0.033(10) -0.001(7) -0.006(8) -0.001(7)
C33 0.046(3) 0.027(3) 0.024(2) 0.002(2) 0.003(2) -0.004(2)
C24 0.046(3) 0.027(3) 0.024(2) 0.002(2) 0.003(2) -0.004(2)
C22 0.046(3) 0.027(3) 0.024(2) 0.002(2) 0.003(2) -0.004(2)
C8 0.054(12) 0.023(9) 0.020(8) 0.002(7) -0.004(8) -0.019(9)
C13 0.040(10) 0.026(10) 0.037(10) 0.010(8) 0.005(8) -0.002(8)
C5 0.060(14) 0.029(11) 0.034(11) -0.001(9) -0.015(10) 0.003(10)
C28 0.046(3) 0.027(3) 0.024(2) 0.002(2) 0.003(2) -0.004(2)
C19 0.083(16) 0.037(14) 0.020(9) 0.001(9) 0.016(11) 0.032(13)
C39 0.040(11) 0.054(16) 0.030(10) -0.007(10) -0.007(9) 0.006(11)
C16 0.036(10) 0.022(11) 0.028(9) 0.005(8) -0.010(8) -0.001(8)
C36 0.049(12) 0.019(11) 0.037(10) 0.014(9) 0.009(9) -0.002(9)
C25 0.046(3) 0.027(3) 0.024(2) 0.002(2) 0.003(2) -0.004(2)
C7 0.043(11) 0.069(16) 0.017(8) -0.001(9) -0.002(8) -0.013(10)
C9 0.034(10) 0.061(15) 0.024(9) -0.003(9) 0.010(8) -0.008(9)
C3 0.052(12) 0.025(11) 0.039(11) 0.007(8) 0.002(9) 0.012(9)
C29 0.046(3) 0.027(3) 0.024(2) 0.002(2) 0.003(2) -0.004(2)
O5 0.040(6) 0.027(8) 0.021(5) 0.015(6) 0.009(5) 0.015(6)
C6 0.061(15) 0.036(14) 0.042(12) 0.014(9) -0.011(11) -0.003(10)
C26 0.046(3) 0.027(3) 0.024(2) 0.002(2) 0.003(2) -0.004(2)
C34 0.069(9) 0.042(8) 0.021(6) -0.007(5) 0.012(6) 0.025(7)
C14 0.069(9) 0.042(8) 0.021(6) -0.007(5) 0.012(6) 0.025(7)
C37 0.059(14) 0.055(16) 0.018(9) 0.004(9) -0.007(9) 0.000(11)
C40 0.054(11) 0.023(9) 0.011(7) 0.008(6) 0.009(7) 0.013(8)
C18 0.057(13) 0.056(15) 0.026(9) 0.009(9) 0.019(9) 0.010(11)
C35 0.039(10) 0.027(10) 0.017(8) -0.004(6) -0.006(7) 0.005(7)
C38 0.057(13) 0.041(13) 0.027(10) 0.009(8) -0.005(9) 0.010(10)
C20 0.045(11) 0.037(12) 0.019(8) -0.003(8) 0.001(8) 0.010(9)
C17 0.043(11) 0.066(16) 0.010(8) -0.002(8) -0.009(8) -0.013(10)
C15 0.042(11) 0.057(16) 0.022(9) 0.002(9) -0.002(8) 0.001(10)
C30 0.046(3) 0.027(3) 0.024(2) 0.002(2) 0.003(2) -0.004(2)
C11 0.036(9) 0.015(8) 0.014(8) 0.001(6) -0.009(7) -0.009(7)
C23 0.046(3) 0.027(3) 0.024(2) 0.002(2) 0.003(2) -0.004(2)
C27 0.046(3) 0.027(3) 0.024(2) 0.002(2) 0.003(2) -0.004(2)
O3 0.037(10) 0.15(3) 0.11(2) 0.079(18) 0.011(11) -0.001(12)

loop_
_atom_type_symbol
_atom_type_description
_atom_type_scat_dispersion_real
_atom_type_scat_dispersion_imag
_atom_type_scat_source
C C 0.0181 0.0091 'International Tables Vol C Tables 4.2.6.8 and 6.1.1.4'
H H 0.0000 0.0000 'International Tables Vol C Tables 4.2.6.8 and 6.1.1.4'
N N 0.0311 0.0180 'International Tables Vol C Tables 4.2.6.8 and 6.1.1.4'
O O 0.0492 0.0322 'International Tables Vol C Tables 4.2.6.8 and 6.1.1.4'
Pt Pt -4.5932 6.9264 'International Tables Vol C Tables 4.2.6.8 and 6.1.1.4'

loop_
_geom_angle_atom_site_label_1
_geom_angle_atom_site_label_2
_geom_angle_atom_site_label_3
_geom_angle
N6 Pt2 N7 81.8(7)
N5 Pt2 N6 177.2(12)
N5 Pt2 N7 96.8(7)
O5 Pt2 N6 87.2(7)
O5 Pt2 N5 94.3(7)
O5 Pt2 N7 168.7(5)
O1 Pt1 N2 86.9(7)
O1 Pt1 N1 91.9(8)
O1 Pt1 N3 169.2(7)
N2 Pt1 N3 83.5(7)
N1 Pt1 N2 176.1(6)
N1 Pt1 N3 98.1(8)
C1 O1 Pt1 126.0(13)
C20 N2 Pt1 110.3(13)
C35 N6 Pt2 108.3(12)
C31 N5 Pt2 119.8(16)
C34 N5 Pt2 120.5(14)
C34 N5 C31 119.7(16)
C14 N1 Pt1 114.2(13)
C11 N1 Pt1 130.3(18)
C11 N1 C14 115.5(16)
O4 N4 O2 120(2)
O4 N4 O3 116(2)
O3 N4 O2 123(2)
C31 C32 C21 123.3(18)
C31 C32 C33 122.0(18)
C21 C32 C33 115(2)
O8 N8 O6 119.3(17)
O8 N8 O7 123.3(18)
O7 N8 O6 117.3(19)
N5 C31 C32 129.2(19)
N5 C31 C30 114.9(19)
C32 C31 C30 115.9(17)
C1 C12 C11 122.2(17)
C13 C12 C1 121.5(19)
C13 C12 C11 116.3(16)
C15 N3 Pt1 105.5(14)
C9 C10 C11 122.3(19)
C40 N7 Pt2 112.8(11)
C22 C21 C32 119.7(18)
O5 C21 C32 124(2)
O5 C21 C22 116.6(18)
C3 C2 C1 123(2)
C5 C4 C13 115.1(19)
C3 C4 C13 119.6(17)
C3 C4 C5 125(2)
O1 C1 C12 127.4(19)
O1 C1 C2 114.5(19)
C2 C1 C12 118.1(19)
C32 C33 C28 117.5(19)
C24 C33 C32 125.9(19)
C24 C33 C28 116.6(18)
C33 C24 C23 115.6(18)
C25 C24 C33 124(2)
C25 C24 C23 120(2)
C23 C22 C21 122(2)
C13 C8 C7 122(2)
C13 C8 C9 120.0(19)
C9 C8 C7 118(2)
C12 C13 C4 117.1(19)
C8 C13 C12 125(2)
C8 C13 C4 117.7(18)
C6 C5 C4 126(2)
C29 C28 C33 118.7(18)
C29 C28 C27 122.4(19)
C27 C28 C33 118.7(19)
C18 C19 C20 111.3(18)
C38 C39 C40 111.7(18)
C15 C16 C17 111.2(18)
C35 C36 C37 106.9(18)
C24 C25 C26 121(2)
C6 C7 C8 121(2)
C8 C9 C10 119.6(19)
C2 C3 C4 121(2)
C30 C29 C28 123(2)
C21 O5 Pt2 129.0(13)
C5 C6 C7 117(2)
C25 C26 C27 120.2(19)
C38 C37 C36 112.8(17)
N7 C40 C39 114.7(17)
N7 C40 C35 110.0(15)
C35 C40 C39 108.6(16)
C19 C18 C17 110.9(19)
C36 C35 N6 112.7(15)
C36 C35 C40 112.9(16)
C40 C35 N6 105.0(15)
C39 C38 C37 114(2)
C19 C20 N2 112.9(17)
C15 C20 N2 106.5(17)
C15 C20 C19 112.6(18)
C16 C17 C18 111.8(15)
C16 C15 N3 112.7(19)
C20 C15 N3 107.2(15)
C20 C15 C16 110.9(18)
C29 C30 C31 122(2)
N1 C11 C12 121.6(19)
N1 C11 C10 121.7(19)
C10 C11 C12 116.6(15)
C22 C23 C24 122(2)
C26 C27 C28 119.1(19)

loop_
_geom_bond_atom_site_label_1
_geom_bond_atom_site_label_2
_geom_bond_distance
Pt2 N6 2.050(16)
Pt2 N5 2.012(14)
Pt2 N7 2.053(15)
Pt2 O5 1.956(14)
Pt1 O1 1.968(15)
Pt1 N2 2.040(16)
Pt1 N1 1.978(15)
Pt1 N3 2.060(18)
O1 C1 1.30(2)
N2 C20 1.55(3)
N6 C35 1.53(2)
N5 C31 1.39(3)
N5 C34 1.38(3)
N1 C14 1.54(3)
N1 C11 1.30(2)
O8 N8 1.21(2)
O6 N8 1.27(2)
O2 N4 1.25(2)
N4 O4 1.23(2)
N4 O3 1.24(3)
C32 C31 1.42(3)
C32 C21 1.45(3)
C32 C33 1.45(3)
N8 O7 1.21(2)
C31 C30 1.49(3)
C12 C1 1.44(3)
C12 C13 1.40(3)
C12 C11 1.50(3)
N3 C15 1.51(2)
C10 C9 1.41(3)
C10 C11 1.41(3)
N7 C40 1.44(2)
C21 C22 1.42(3)
C21 O5 1.30(2)
C2 C1 1.41(3)
C2 C3 1.35(3)
C4 C13 1.49(3)
C4 C5 1.44(3)
C4 C3 1.40(3)
C33 C24 1.39(3)
C33 C28 1.46(3)
C24 C25 1.34(3)
C24 C23 1.45(3)
C22 C23 1.35(3)
C8 C13 1.35(3)
C8 C7 1.41(3)
C8 C9 1.38(3)
C5 C6 1.30(4)
C28 C29 1.42(3)
C28 C27 1.43(3)
C19 C18 1.49(3)
C19 C20 1.53(3)
C39 C40 1.53(3)
C39 C38 1.47(3)
C16 C17 1.56(3)
C16 C15 1.50(3)
C36 C37 1.57(3)
C36 C35 1.50(3)
C25 C26 1.37(3)
C7 C6 1.41(4)
C29 C30 1.31(3)
C26 C27 1.42(3)
C37 C38 1.49(3)
C40 C35 1.52(2)
C18 C17 1.57(3)
C20 C15 1.50(3)
